data_2202829
loop_
_publ_author_name
'Yi-Ping Ye'
'Cui-Rong Sun'
'Xiao-Yu Li'
'Hong-Xiang Sun'
'Yuan-Jiang Pan'

_publ_section_title
;
 Alisol B monoacetate from the rhizome of <i>Alisma orientale</i>
;
_journal_issue 11
_journal_name_full 'Acta Crystallographica Section E'
_journal_page_first o1858
_journal_page_last o1859
_journal_paper_doi 10.1107/S1600536803024620
_journal_volume 59
_journal_year 2003
_chemical_formula_iupac 'C32 H50 O5'
_chemical_formula_moiety 'C32 H50 O5'
_chemical_formula_sum 'C32 H50 O5'
_chemical_formula_weight 514.72
_chemical_melting_point 444.0(10)
_chemical_name_common 'Alisol B monoacetate'
_chemical_name_systematic
;
11-hydroxy-24,25-epoxy-3-oxoprotost-13(17)-en-23-yl acetate
;
_space_group_IT_number 19
_symmetry_cell_setting orthorhombic
_symmetry_space_group_name_Hall 'P 2ac 2ab'
_symmetry_space_group_name_H-M 'P 21 21 21'
_atom_sites_solution_hydrogens geom
_atom_sites_solution_primary direct
_atom_sites_solution_secondary difmap
_cell_angle_alpha 90.00
_cell_angle_beta 90.00
_cell_angle_gamma 90.00
_cell_formula_units_Z 4
_cell_length_a 7.7160(10)
_cell_length_b 14.495(2)
_cell_length_c 27.526(5)
_cell_measurement_reflns_used 35
_cell_measurement_temperature 296(2)
_cell_measurement_theta_max 14.91
_cell_measurement_theta_min 3.09
_cell_volume 3078.6(8)
_computing_cell_refinement XSCANS
_computing_data_collection 'XSCANS (Siemens, 1994)'
_computing_data_reduction XSCANS
_computing_molecular_graphics 'XP in SHELXTL/PC (Siemens, 1991)'
_computing_publication_material SHELXTL/PC
_computing_structure_refinement 'SHELXL97 (Sheldrick, 1997)'
_computing_structure_solution 'SHELXS97 (Sheldrick, 1997)'
_diffrn_ambient_temperature 296(2)
_diffrn_measured_fraction_theta_full 1.000
_diffrn_measured_fraction_theta_max 1.000
_diffrn_measurement_device_type 'Siemens P4'
_diffrn_measurement_method \w
_diffrn_radiation_monochromator graphite
_diffrn_radiation_source 'fine-focus sealed tube'
_diffrn_radiation_type MoK\a
_diffrn_radiation_wavelength 0.71073
_diffrn_reflns_av_R_equivalents 0.0096
_diffrn_reflns_av_sigmaI/netI 0.0528
_diffrn_reflns_limit_h_max 10
_diffrn_reflns_limit_h_min 0
_diffrn_reflns_limit_k_max 18
_diffrn_reflns_limit_k_min 0
_diffrn_reflns_limit_l_max 35
_diffrn_reflns_limit_l_min -1
_diffrn_reflns_number 4120
_diffrn_reflns_theta_full 27.50
_diffrn_reflns_theta_max 27.50
_diffrn_reflns_theta_min 1.48
_diffrn_standards_decay_% 2.27
_diffrn_standards_interval_count 97
_diffrn_standards_number 3
_exptl_absorpt_coefficient_mu 0.073
_exptl_absorpt_correction_type none
_exptl_crystal_colour colorless
_exptl_crystal_density_diffrn 1.111
_exptl_crystal_density_method 'not measured'
_exptl_crystal_description prisms
_exptl_crystal_F_000 1128
_exptl_crystal_size_max 0.56
_exptl_crystal_size_mid 0.56
_exptl_crystal_size_min 0.46
_refine_diff_density_max 0.110
_refine_diff_density_min -0.104
_refine_ls_abs_structure_details 'see text'
_refine_ls_extinction_coef 0.0071(6)
_refine_ls_extinction_expression Fc^*^=kFc[1+0.001xFc^2^\l^3^/sin(2\q)]^-1/4^
_refine_ls_extinction_method SHELXL97
_refine_ls_goodness_of_fit_ref 0.801
_refine_ls_hydrogen_treatment mixed
_refine_ls_matrix_type full
_refine_ls_number_parameters 346
_refine_ls_number_reflns 3990
_refine_ls_number_restraints 0
_refine_ls_restrained_S_all 0.801
_refine_ls_R_factor_all 0.0870
_refine_ls_R_factor_gt 0.0373
_refine_ls_shift/su_max 0.000
_refine_ls_shift/su_mean 0.000
_refine_ls_structure_factor_coef Fsqd
_refine_ls_weighting_details 'calc w = 1/[\s^2^(Fo^2^)+(0.045P)^2^] where P = (Fo^2^+2Fc^2^)/3'
_refine_ls_weighting_scheme calc
_refine_ls_wR_factor_gt 0.0771
_refine_ls_wR_factor_ref 0.0862
_reflns_number_gt 1961
_reflns_number_total 3990
_reflns_threshold_expression I>2\s(I)
_cod_data_source_file ob6316.cif
_cod_data_source_block I
_cod_depositor_comments
;
The following automatic conversions were performed:
'_symmetry_cell_setting' value 'Orthorhombic' changed to 'orthorhombic'
according to '/home/saulius/struct/CIF-dictionaries/cif_core.dic'
dictionary named 'cif_core.dic' version 2.4.1 from 2010-06-29.

Automatic conversion script
Id: cif_fix_enum 1527 2010-12-29 10:47:43Z saulius 

The following automatic conversions were performed:

'_symmetry_cell_setting' value 'Orthorhombic' changed to
'orthorhombic' according to
/home/saulius/struct/CIF-dictionaries/cif_core.dic dictionary named
'cif_core.dic' version 2.4.1 from 2010-06-29.

Automatic conversion script
Id: cif_fix_values 1715 2011-07-08 13:25:40Z adriana 
;
_cod_database_code 2202829
_cod_database_fobs_code 2202829

loop_
_symmetry_equiv_pos_as_xyz
'x, y, z'
'-x+1/2, -y, z+1/2'
'-x, y+1/2, -z+1/2'
'x+1/2, -y+1/2, -z'

loop_
_atom_site_label
_atom_site_fract_x
_atom_site_fract_y
_atom_site_fract_z
_atom_site_U_iso_or_equiv
_atom_site_adp_type
_atom_site_calc_flag
_atom_site_refinement_flags
_atom_site_occupancy
_atom_site_disorder_assembly
_atom_site_disorder_group
_atom_site_type_symbol
O1 0.1410(3) 1.23849(15) 0.07938(8) 0.0993(7) Uani d . 1 . . O
O2 0.1038(2) 0.86385(12) 0.17467(7) 0.0665(5) Uani d . 1 . . O
H2O 0.1547 0.8688 0.2007 0.143(17) Uiso calc R 1 . . H
O3 0.3269(2) 0.46639(12) 0.21618(6) 0.0652(5) Uani d . 1 . . O
O4 0.4181(3) 0.59758(15) 0.25097(7) 0.0846(6) Uani d . 1 . . O
O5 0.7135(3) 0.40579(15) 0.23722(6) 0.0902(6) Uani d . 1 . . O
C1 0.1127(3) 0.99191(18) 0.08611(10) 0.0648(7) Uani d . 1 . . C
H1A 0.1048 0.9430 0.0622 0.078 Uiso calc R 1 . . H
H1B 0.0281 0.9794 0.1113 0.078 Uiso calc R 1 . . H
C2 0.0690(4) 1.0846(2) 0.06167(14) 0.1076(12) Uani d . 1 . . C
H2A 0.0597 1.0741 0.0270 0.129 Uiso calc R 1 . . H
H2B -0.0443 1.1040 0.0730 0.129 Uiso calc R 1 . . H
C3 0.1921(4) 1.1619(2) 0.06958(10) 0.0722(8) Uani d . 1 . . C
C4 0.3816(4) 1.13999(18) 0.06097(11) 0.0707(8) Uani d . 1 . . C
C5 0.4169(3) 1.03574(16) 0.07055(9) 0.0551(6) Uani d . 1 . . C
H5 0.3911 1.0042 0.0399 0.066 Uiso calc R 1 . . H
C6 0.6055(3) 1.01342(17) 0.08183(12) 0.0742(8) Uani d . 1 . . C
H6A 0.6803 1.0490 0.0606 0.089 Uiso calc R 1 . . H
H6B 0.6312 1.0308 0.1151 0.089 Uiso calc R 1 . . H
C7 0.6425(3) 0.91142(17) 0.07502(10) 0.0695(8) Uani d . 1 . . C
H7A 0.7430 0.8955 0.0945 0.083 Uiso calc R 1 . . H
H7B 0.6729 0.9012 0.0413 0.083 Uiso calc R 1 . . H
C8 0.4934(3) 0.84476(15) 0.08847(8) 0.0496(6) Uani d . 1 . . C
C9 0.3640(3) 0.89269(15) 0.12418(7) 0.0449(6) Uani d . 1 . . C
H9 0.4310 0.9032 0.1539 0.054 Uiso calc R 1 . . H
C10 0.2966(3) 0.99142(15) 0.10877(8) 0.0493(6) Uani d . 1 . . C
C11 0.2182(3) 0.82553(17) 0.13929(8) 0.0529(6) Uani d . 1 . . C
H11 0.1495 0.8120 0.1102 0.063 Uiso calc R 1 . . H
C12 0.2871(3) 0.73318(16) 0.15891(8) 0.0548(7) Uani d . 1 . . C
H12A 0.3353 0.7427 0.1911 0.066 Uiso calc R 1 . . H
H12B 0.1918 0.6899 0.1618 0.066 Uiso calc R 1 . . H
C13 0.4232(3) 0.69298(16) 0.12660(8) 0.0503(6) Uani d . 1 . . C
C14 0.5714(3) 0.75707(16) 0.11416(9) 0.0547(6) Uani d . 1 . . C
C15 0.6832(4) 0.69566(17) 0.07991(10) 0.0782(8) Uani d . 1 . . C
H15A 0.7040 0.7273 0.0494 0.094 Uiso calc R 1 . . H
H15B 0.7941 0.6823 0.0949 0.094 Uiso calc R 1 . . H
C16 0.5837(4) 0.60685(18) 0.07102(10) 0.0780(8) Uani d . 1 . . C
H16A 0.5446 0.6034 0.0376 0.094 Uiso calc R 1 . . H
H16B 0.6556 0.5536 0.0780 0.094 Uiso calc R 1 . . H
C17 0.4319(3) 0.61110(16) 0.10529(8) 0.0535(6) Uani d . 1 . . C
C18 0.3993(4) 0.81542(17) 0.04167(8) 0.0667(8) Uani d . 1 . . C
H18A 0.3165 0.7681 0.0491 0.080 Uiso calc R 1 . . H
H18B 0.4822 0.7922 0.0187 0.080 Uiso calc R 1 . . H
H18C 0.3406 0.8677 0.0280 0.080 Uiso calc R 1 . . H
C19 0.2898(4) 1.05037(17) 0.15521(8) 0.0680(8) Uani d . 1 . . C
H19A 0.4050 1.0585 0.1677 0.082 Uiso calc R 1 . . H
H19B 0.2197 1.0199 0.1791 0.082 Uiso calc R 1 . . H
H19C 0.2406 1.1095 0.1478 0.082 Uiso calc R 1 . . H
C20 0.3108(4) 0.53144(16) 0.11117(8) 0.0605(7) Uani d . 1 . . C
H20 0.2198 0.5502 0.1339 0.073 Uiso calc R 1 . . H
C21 0.2224(5) 0.5046(2) 0.06310(9) 0.0975(11) Uani d . 1 . . C
H21A 0.1597 0.5566 0.0506 0.117 Uiso calc R 1 . . H
H21B 0.1437 0.4544 0.0687 0.117 Uiso calc R 1 . . H
H21C 0.3088 0.4859 0.0400 0.117 Uiso calc R 1 . . H
C22 0.4037(4) 0.44743(16) 0.13312(8) 0.0619(7) Uani d . 1 . . C
H22A 0.3231 0.3961 0.1340 0.074 Uiso calc R 1 . . H
H22B 0.4985 0.4302 0.1118 0.074 Uiso calc R 1 . . H
C23 0.4752(3) 0.46240(18) 0.18381(8) 0.0561(6) Uani d . 1 . . C
H23 0.5391 0.5208 0.1851 0.067 Uiso calc R 1 . . H
C24 0.5881(4) 0.3857(2) 0.20006(9) 0.0682(8) Uani d . 1 . . C
H24 0.5284 0.3265 0.2040 0.082 Uiso calc R 1 . . H
C25 0.7731(4) 0.3780(2) 0.18956(10) 0.0792(9) Uani d . 1 . . C
C26 0.8660(4) 0.4522(3) 0.16269(11) 0.1160(13) Uani d . 1 . . C
H26A 0.8183 0.5111 0.1714 0.139 Uiso calc R 1 . . H
H26B 0.8527 0.4426 0.1284 0.139 Uiso calc R 1 . . H
H26C 0.9868 0.4507 0.1710 0.139 Uiso calc R 1 . . H
C27 0.8574(5) 0.2855(2) 0.18818(13) 0.1227(13) Uani d . 1 . . C
H27A 0.9742 0.2905 0.1999 0.147 Uiso calc R 1 . . H
H27B 0.8586 0.2630 0.1554 0.147 Uiso calc R 1 . . H
H27C 0.7938 0.2434 0.2084 0.147 Uiso calc R 1 . . H
C28 0.4936(4) 1.20606(19) 0.09086(15) 0.1138(13) Uani d . 1 . . C
H28A 0.4580 1.2684 0.0847 0.137 Uiso calc R 1 . . H
H28B 0.6130 1.1987 0.0818 0.137 Uiso calc R 1 . . H
H28C 0.4801 1.1925 0.1248 0.137 Uiso calc R 1 . . H
C29 0.4127(6) 1.1604(2) 0.00692(12) 0.1233(15) Uani d . 1 . . C
H29A 0.3375 1.1226 -0.0124 0.148 Uiso calc R 1 . . H
H29B 0.5312 1.1471 -0.0011 0.148 Uiso calc R 1 . . H
H29C 0.3890 1.2243 0.0005 0.148 Uiso calc R 1 . . H
C30 0.6744(4) 0.77881(19) 0.16060(10) 0.0763(8) Uani d . 1 . . C
H30A 0.6044 0.8154 0.1820 0.092 Uiso calc R 1 . . H
H30B 0.7775 0.8124 0.1523 0.092 Uiso calc R 1 . . H
H30C 0.7057 0.7222 0.1765 0.092 Uiso calc R 1 . . H
C31 0.3155(4) 0.5357(2) 0.24799(9) 0.0641(7) Uani d . 1 . . C
C32 0.1559(4) 0.5270(2) 0.27812(10) 0.0958(10) Uani d . 1 . . C
H32A 0.1688 0.5629 0.3072 0.115 Uiso calc R 1 . . H
H32B 0.1380 0.4635 0.2865 0.115 Uiso calc R 1 . . H
H32C 0.0580 0.5492 0.2600 0.115 Uiso calc R 1 . . H

loop_
_atom_site_aniso_label
_atom_site_aniso_U_11
_atom_site_aniso_U_22
_atom_site_aniso_U_33
_atom_site_aniso_U_12
_atom_site_aniso_U_13
_atom_site_aniso_U_23
O1 0.1017(17) 0.0812(14) 0.1151(17) 0.0312(14) 0.0119(15) 0.0120(13)
O2 0.0557(11) 0.0767(12) 0.0673(12) -0.0033(10) 0.0226(11) -0.0059(10)
O3 0.0677(12) 0.0661(11) 0.0617(10) -0.0121(11) 0.0147(10) -0.0034(10)
O4 0.0896(15) 0.0840(14) 0.0803(13) -0.0118(15) 0.0070(13) -0.0177(11)
O5 0.0965(15) 0.1173(16) 0.0570(11) 0.0167(15) 0.0002(12) 0.0066(11)
C1 0.0511(16) 0.0728(18) 0.0705(17) -0.0066(15) -0.0042(15) 0.0021(15)
C2 0.082(2) 0.098(2) 0.143(3) -0.010(2) -0.034(2) 0.034(2)
C3 0.074(2) 0.074(2) 0.0690(18) 0.0044(19) 0.0039(17) 0.0169(16)
C4 0.070(2) 0.0563(16) 0.085(2) -0.0049(16) 0.0216(17) 0.0006(15)
C5 0.0549(16) 0.0488(14) 0.0615(15) -0.0069(14) 0.0072(14) -0.0025(12)
C6 0.0499(16) 0.0565(16) 0.116(2) -0.0131(15) 0.0175(17) 0.0029(17)
C7 0.0526(16) 0.0653(17) 0.0906(19) -0.0048(15) 0.0215(16) 0.0072(15)
C8 0.0437(14) 0.0533(14) 0.0517(14) -0.0102(12) 0.0115(13) -0.0017(12)
C9 0.0390(13) 0.0563(13) 0.0394(12) -0.0094(12) 0.0005(11) -0.0050(11)
C10 0.0401(13) 0.0580(15) 0.0498(13) -0.0048(13) 0.0023(12) -0.0053(12)
C11 0.0481(15) 0.0657(16) 0.0448(13) -0.0094(14) 0.0085(13) -0.0077(12)
C12 0.0559(16) 0.0585(16) 0.0500(13) -0.0124(14) 0.0131(14) -0.0032(12)
C13 0.0511(15) 0.0536(14) 0.0462(13) -0.0071(14) 0.0077(13) 0.0006(12)
C14 0.0471(14) 0.0548(14) 0.0622(15) -0.0061(13) 0.0130(14) -0.0007(13)
C15 0.0739(19) 0.0634(17) 0.097(2) 0.0023(17) 0.0344(18) 0.0068(16)
C16 0.096(2) 0.0621(17) 0.0761(17) 0.006(2) 0.0283(18) 0.0026(15)
C17 0.0630(16) 0.0527(15) 0.0449(13) -0.0059(15) 0.0067(13) 0.0015(12)
C18 0.087(2) 0.0700(16) 0.0434(13) -0.0041(18) 0.0134(15) -0.0032(12)
C19 0.0803(19) 0.0703(18) 0.0535(14) 0.0027(17) 0.0010(16) -0.0100(13)
C20 0.0730(17) 0.0552(15) 0.0533(14) -0.0133(16) -0.0002(15) -0.0023(13)
C21 0.123(3) 0.098(2) 0.0710(18) -0.031(2) -0.023(2) -0.0037(16)
C22 0.0752(18) 0.0509(14) 0.0594(16) -0.0113(15) 0.0122(16) -0.0053(12)
C23 0.0595(16) 0.0567(15) 0.0520(14) -0.0106(15) 0.0103(14) 0.0030(13)
C24 0.0724(19) 0.0651(18) 0.0670(17) -0.0020(18) 0.0073(17) 0.0083(15)
C25 0.075(2) 0.098(2) 0.0646(18) 0.004(2) 0.0093(16) 0.0103(17)
C26 0.074(2) 0.173(4) 0.102(2) -0.019(3) 0.005(2) 0.025(3)
C27 0.116(3) 0.140(3) 0.113(3) 0.049(3) 0.009(3) -0.001(2)
C28 0.090(2) 0.0566(18) 0.194(4) -0.0108(19) 0.011(3) -0.021(2)
C29 0.173(4) 0.0740(19) 0.123(3) 0.030(3) 0.075(3) 0.038(2)
C30 0.0580(17) 0.0731(18) 0.098(2) -0.0027(16) -0.0125(17) 0.0076(16)
C31 0.073(2) 0.0685(18) 0.0508(15) 0.0062(19) 0.0050(17) 0.0064(16)
C32 0.101(2) 0.105(2) 0.082(2) 0.001(2) 0.030(2) -0.0023(19)

loop_
_atom_type_symbol
_atom_type_description
_atom_type_scat_dispersion_real
_atom_type_scat_dispersion_imag
_atom_type_scat_source
C C 0.0033 0.0000 'International Tables Vol C Tables 4.2.6.8 and 6.1.1.4'
H H 0.0000 0.0000 'International Tables Vol C Tables 4.2.6.8 and 6.1.1.4'
O O 0.0106 0.0000 'International Tables Vol C Tables 4.2.6.8 and 6.1.1.4'

loop_
_geom_angle_atom_site_label_1
_geom_angle_atom_site_label_2
_geom_angle_atom_site_label_3
_geom_angle
_geom_angle_publ_flag
C11 O2 H2O 109.5 ?
C31 O3 C23 119.0(2) y
C24 O5 C25 60.83(17) y
C2 C1 C10 112.4(2) ?
C2 C1 H1A 109.1 ?
C10 C1 H1A 109.1 ?
C2 C1 H1B 109.1 ?
C10 C1 H1B 109.1 ?
H1A C1 H1B 107.9 ?
C3 C2 C1 117.0(3) y
C3 C2 H2A 108.0 ?
C1 C2 H2A 108.0 ?
C3 C2 H2B 108.0 ?
C1 C2 H2B 108.0 ?
H2A C2 H2B 107.3 ?
O1 C3 C2 121.2(3) y
O1 C3 C4 122.9(3) y
C2 C3 C4 115.8(3) ?
C3 C4 C28 109.3(3) ?
C3 C4 C29 105.2(3) ?
C28 C4 C29 108.2(3) ?
C3 C4 C5 110.2(2) ?
C28 C4 C5 114.7(2) ?
C29 C4 C5 108.9(2) ?
C6 C5 C10 110.3(2) ?
C6 C5 C4 114.1(2) ?
C10 C5 C4 114.4(2) ?
C6 C5 H5 105.7 ?
C10 C5 H5 105.7 ?
C4 C5 H5 105.7 ?
C7 C6 C5 111.2(2) ?
C7 C6 H6A 109.4 ?
C5 C6 H6A 109.4 ?
C7 C6 H6B 109.4 ?
C5 C6 H6B 109.4 ?
H6A C6 H6B 108.0 ?
C6 C7 C8 116.1(2) y
C6 C7 H7A 108.3 ?
C8 C7 H7A 108.3 ?
C6 C7 H7B 108.3 ?
C8 C7 H7B 108.3 ?
H7A C7 H7B 107.4 ?
C18 C8 C7 108.85(19) ?
C18 C8 C9 110.35(19) ?
C7 C8 C9 110.34(18) ?
C18 C8 C14 109.48(19) ?
C7 C8 C14 109.13(19) ?
C9 C8 C14 108.68(17) ?
C11 C9 C8 110.75(17) ?
C11 C9 C10 113.76(18) ?
C8 C9 C10 116.34(17) y
C11 C9 H9 104.9 ?
C8 C9 H9 104.9 ?
C10 C9 H9 104.9 ?
C19 C10 C5 110.83(19) ?
C19 C10 C1 107.5(2) ?
C5 C10 C1 105.94(18) y
C19 C10 C9 106.91(18) ?
C5 C10 C9 111.20(18) ?
C1 C10 C9 114.43(19) ?
O2 C11 C12 108.24(18) ?
O2 C11 C9 112.89(18) ?
C12 C11 C9 113.0(2) ?
O2 C11 H11 107.5 ?
C12 C11 H11 107.5 ?
C9 C11 H11 107.5 ?
C13 C12 C11 111.91(19) ?
C13 C12 H12A 109.2 ?
C11 C12 H12A 109.2 ?
C13 C12 H12B 109.2 ?
C11 C12 H12B 109.2 ?
H12A C12 H12B 107.9 ?
C17 C13 C12 130.4(2) y
C17 C13 C14 114.3(2) ?
C12 C13 C14 115.24(19) ?
C13 C14 C30 109.18(19) ?
C13 C14 C15 101.81(19) y
C30 C14 C15 109.5(2) ?
C13 C14 C8 107.96(19) ?
C30 C14 C8 113.93(19) ?
C15 C14 C8 113.66(19) ?
C16 C15 C14 107.6(2) ?
C16 C15 H15A 110.2 ?
C14 C15 H15A 110.2 ?
C16 C15 H15B 110.2 ?
C14 C15 H15B 110.2 ?
H15A C15 H15B 108.5 ?
C17 C16 C15 104.9(2) y
C17 C16 H16A 110.8 ?
C15 C16 H16A 110.8 ?
C17 C16 H16B 110.8 ?
C15 C16 H16B 110.8 ?
H16A C16 H16B 108.8 ?
C13 C17 C20 127.8(2) y
C13 C17 C16 110.7(2) ?
C20 C17 C16 121.5(2) y
C8 C18 H18A 109.5 ?
C8 C18 H18B 109.5 ?
H18A C18 H18B 109.5 ?
C8 C18 H18C 109.5 ?
H18A C18 H18C 109.5 ?
H18B C18 H18C 109.5 ?
C10 C19 H19A 109.5 ?
C10 C19 H19B 109.5 ?
H19A C19 H19B 109.5 ?
C10 C19 H19C 109.5 ?
H19A C19 H19C 109.5 ?
H19B C19 H19C 109.5 ?
C17 C20 C22 111.3(2) ?
C17 C20 C21 112.3(2) ?
C22 C20 C21 110.1(2) ?
C17 C20 H20 107.6 ?
C22 C20 H20 107.6 ?
C21 C20 H20 107.6 ?
C20 C21 H21A 109.5 ?
C20 C21 H21B 109.5 ?
H21A C21 H21B 109.5 ?
C20 C21 H21C 109.5 ?
H21A C21 H21C 109.5 ?
H21B C21 H21C 109.5 ?
C23 C22 C20 114.7(2) ?
C23 C22 H22A 108.6 ?
C20 C22 H22A 108.6 ?
C23 C22 H22B 108.6 ?
C20 C22 H22B 108.6 ?
H22A C22 H22B 107.6 ?
O3 C23 C24 107.95(19) y
O3 C23 C22 106.53(19) y
C24 C23 C22 112.6(2) ?
O3 C23 H23 109.9 ?
C24 C23 H23 109.9 ?
C22 C23 H23 109.9 ?
O5 C24 C25 59.90(17) y
O5 C24 C23 117.3(2) y
C25 C24 C23 124.9(3) y
O5 C24 H24 114.5 ?
C25 C24 H24 114.5 ?
C23 C24 H24 114.5 ?
O5 C25 C24 59.28(18) y
O5 C25 C26 113.7(3) y
C24 C25 C26 120.9(3) y
O5 C25 C27 114.3(3) ?
C24 C25 C27 120.0(3) y
C26 C25 C27 115.3(3) ?
C25 C26 H26A 109.5 ?
C25 C26 H26B 109.5 ?
H26A C26 H26B 109.5 ?
C25 C26 H26C 109.5 ?
H26A C26 H26C 109.5 ?
H26B C26 H26C 109.5 ?
C25 C27 H27A 109.5 ?
C25 C27 H27B 109.5 ?
H27A C27 H27B 109.5 ?
C25 C27 H27C 109.5 ?
H27A C27 H27C 109.5 ?
H27B C27 H27C 109.5 ?
C4 C28 H28A 109.5 ?
C4 C28 H28B 109.5 ?
H28A C28 H28B 109.5 ?
C4 C28 H28C 109.5 ?
H28A C28 H28C 109.5 ?
H28B C28 H28C 109.5 ?
C4 C29 H29A 109.5 ?
C4 C29 H29B 109.5 ?
H29A C29 H29B 109.5 ?
C4 C29 H29C 109.5 ?
H29A C29 H29C 109.5 ?
H29B C29 H29C 109.5 ?
C14 C30 H30A 109.5 ?
C14 C30 H30B 109.5 ?
H30A C30 H30B 109.5 ?
C14 C30 H30C 109.5 ?
H30A C30 H30C 109.5 ?
H30B C30 H30C 109.5 ?
O4 C31 O3 124.4(3) y
O4 C31 C32 124.7(3) y
O3 C31 C32 110.9(3) y
C31 C32 H32A 109.5 ?
C31 C32 H32B 109.5 ?
H32A C32 H32B 109.5 ?
C31 C32 H32C 109.5 ?
H32A C32 H32C 109.5 ?
H32B C32 H32C 109.5 ?

loop_
_geom_bond_atom_site_label_1
_geom_bond_atom_site_label_2
_geom_bond_site_symmetry_2
_geom_bond_distance
_geom_bond_publ_flag
O1 C3 . 1.208(3) y
O2 C11 . 1.427(3) y
O2 H2O . 0.8200 ?
O3 C31 . 1.335(3) y
O3 C23 . 1.451(3) y
O4 C31 . 1.200(3) y
O5 C24 . 1.438(3) y
O5 C25 . 1.447(3) y
C1 C2 . 1.540(4) ?
C1 C10 . 1.550(3) ?
C1 H1A . 0.9700 ?
C1 H1B . 0.9700 ?
C2 C3 . 1.486(4) ?
C2 H2A . 0.9700 ?
C2 H2B . 0.9700 ?
C3 C4 . 1.515(4) ?
C4 C28 . 1.530(4) ?
C4 C29 . 1.536(4) ?
C4 C5 . 1.558(3) ?
C5 C6 . 1.523(4) ?
C5 C10 . 1.543(3) ?
C5 H5 . 0.9800 ?
C6 C7 . 1.517(3) ?
C6 H6A . 0.9700 ?
C6 H6B . 0.9700 ?
C7 C8 . 1.547(3) ?
C7 H7A . 0.9700 ?
C7 H7B . 0.9700 ?
C8 C18 . 1.539(3) ?
C8 C9 . 1.564(3) ?
C8 C14 . 1.574(3) ?
C9 C11 . 1.545(3) ?
C9 C10 . 1.581(3) ?
C9 H9 . 0.9800 ?
C10 C19 . 1.539(3) ?
C11 C12 . 1.538(3) ?
C11 H11 . 0.9800 ?
C12 C13 . 1.494(3) ?
C12 H12A . 0.9700 ?
C12 H12B . 0.9700 ?
C13 C17 . 1.325(3) y
C13 C14 . 1.513(3) ?
C14 C30 . 1.538(3) ?
C14 C15 . 1.557(3) ?
C15 C16 . 1.518(3) ?
C15 H15A . 0.9700 ?
C15 H15B . 0.9700 ?
C16 C17 . 1.506(3) ?
C16 H16A . 0.9700 ?
C16 H16B . 0.9700 ?
C17 C20 . 1.494(3) ?
C18 H18A . 0.9600 ?
C18 H18B . 0.9600 ?
C18 H18C . 0.9600 ?
C19 H19A . 0.9600 ?
C19 H19B . 0.9600 ?
C19 H19C . 0.9600 ?
C20 C22 . 1.537(3) ?
C20 C21 . 1.539(3) ?
C20 H20 . 0.9800 ?
C21 H21A . 0.9600 ?
C21 H21B . 0.9600 ?
C21 H21C . 0.9600 ?
C22 C23 . 1.516(3) ?
C22 H22A . 0.9700 ?
C22 H22B . 0.9700 ?
C23 C24 . 1.481(4) ?
C23 H23 . 0.9800 ?
C24 C25 . 1.461(4) y
C24 H24 . 0.9800 ?
C25 C26 . 1.489(4) ?
C25 C27 . 1.492(4) ?
C26 H26A . 0.9600 ?
C26 H26B . 0.9600 ?
C26 H26C . 0.9600 ?
C27 H27A . 0.9600 ?
C27 H27B . 0.9600 ?
C27 H27C . 0.9600 ?
C28 H28A . 0.9600 ?
C28 H28B . 0.9600 ?
C28 H28C . 0.9600 ?
C29 H29A . 0.9600 ?
C29 H29B . 0.9600 ?
C29 H29C . 0.9600 ?
C30 H30A . 0.9600 ?
C30 H30B . 0.9600 ?
C30 H30C . 0.9600 ?
C31 C32 . 1.490(4) ?
C32 H32A . 0.9600 ?
C32 H32B . 0.9600 ?
C32 H32C . 0.9600 ?

loop_
_geom_hbond_atom_site_label_D
_geom_hbond_atom_site_label_H
_geom_hbond_atom_site_label_A
_geom_hbond_site_symmetry_A
_geom_hbond_distance_DH
_geom_hbond_distance_HA
_geom_hbond_distance_DA
_geom_hbond_angle_DHA
_geom_hbond_publ_flag
O2 H2O O5 3_655 0.82 2.06 2.870(3) 170 y

loop_
_geom_torsion_atom_site_label_1
_geom_torsion_atom_site_label_2
_geom_torsion_atom_site_label_3
_geom_torsion_atom_site_label_4
_geom_torsion
_geom_torsion_publ_flag
C10 C1 C2 C3 -9.0(4) ?
C1 C2 C3 O1 -135.1(3) no
C1 C2 C3 C4 49.2(4) ?
O1 C3 C4 C28 29.6(4) no
C2 C3 C4 C28 -154.8(3) ?
O1 C3 C4 C29 -86.3(4) no
C2 C3 C4 C29 89.3(3) ?
O1 C3 C4 C5 156.5(3) no
C2 C3 C4 C5 -27.9(4) ?
C3 C4 C5 C6 -157.9(3) ?
C28 C4 C5 C6 -34.1(4) ?
C29 C4 C5 C6 87.1(3) ?
C3 C4 C5 C10 -29.5(3) ?
C28 C4 C5 C10 94.3(3) ?
C29 C4 C5 C10 -144.5(3) ?
C10 C5 C6 C7 67.6(3) ?
C4 C5 C6 C7 -162.0(2) ?
C5 C6 C7 C8 -34.8(4) ?
C6 C7 C8 C18 99.6(3) ?
C6 C7 C8 C9 -21.6(3) ?
C6 C7 C8 C14 -140.9(2) ?
C18 C8 C9 C11 61.7(2) ?
C7 C8 C9 C11 -177.98(19) ?
C14 C8 C9 C11 -58.4(2) ?
C18 C8 C9 C10 -70.2(2) ?
C7 C8 C9 C10 50.1(2) ?
C14 C8 C9 C10 169.71(18) ?
C6 C5 C10 C19 80.6(3) ?
C4 C5 C10 C19 -49.6(3) ?
C6 C5 C10 C1 -163.1(2) ?
C4 C5 C10 C1 66.7(3) ?
C6 C5 C10 C9 -38.2(3) ?
C4 C5 C10 C9 -168.4(2) ?
C2 C1 C10 C19 74.0(3) ?
C2 C1 C10 C5 -44.6(3) ?
C2 C1 C10 C9 -167.4(2) ?
C11 C9 C10 C19 89.0(2) ?
C8 C9 C10 C19 -140.5(2) ?
C11 C9 C10 C5 -149.91(18) ?
C8 C9 C10 C5 -19.4(2) ?
C11 C9 C10 C1 -29.9(3) ?
C8 C9 C10 C1 100.6(2) ?
C8 C9 C11 O2 175.68(19) no
C10 C9 C11 O2 -51.1(2) no
C8 C9 C11 C12 52.4(2) ?
C10 C9 C11 C12 -174.35(17) ?
O2 C11 C12 C13 -173.75(19) no
C9 C11 C12 C13 -47.9(2) ?
C11 C12 C13 C17 -124.4(3) ?
C11 C12 C13 C14 52.4(3) ?
C17 C13 C14 C30 -116.9(2) ?
C12 C13 C14 C30 65.7(3) ?
C17 C13 C14 C15 -1.2(3) ?
C12 C13 C14 C15 -178.58(19) ?
C17 C13 C14 C8 118.7(2) ?
C12 C13 C14 C8 -58.7(3) ?
C18 C8 C14 C13 -60.6(2) ?
C7 C8 C14 C13 -179.66(19) ?
C9 C8 C14 C13 60.0(2) ?
C18 C8 C14 C30 177.9(2) ?
C7 C8 C14 C30 58.9(3) ?
C9 C8 C14 C30 -61.5(2) ?
C18 C8 C14 C15 51.5(3) ?
C7 C8 C14 C15 -67.5(3) ?
C9 C8 C14 C15 172.11(19) ?
C13 C14 C15 C16 5.9(3) ?
C30 C14 C15 C16 121.4(2) ?
C8 C14 C15 C16 -109.9(2) ?
C14 C15 C16 C17 -8.2(3) ?
C12 C13 C17 C20 -5.5(4) ?
C14 C13 C17 C20 177.6(2) ?
C12 C13 C17 C16 172.8(2) ?
C14 C13 C17 C16 -4.1(3) ?
C15 C16 C17 C13 7.7(3) ?
C15 C16 C17 C20 -173.9(2) ?
C13 C17 C20 C22 -117.2(3) ?
C16 C17 C20 C22 64.7(3) ?
C13 C17 C20 C21 118.8(3) ?
C16 C17 C20 C21 -59.3(3) ?
C17 C20 C22 C23 62.6(3) ?
C21 C20 C22 C23 -172.2(2) ?
C31 O3 C23 C24 107.9(3) no
C31 O3 C23 C22 -130.9(2) no
C20 C22 C23 O3 71.5(3) no
C20 C22 C23 C24 -170.4(2) ?
C25 O5 C24 C23 -116.4(3) no
O3 C23 C24 O5 -86.2(3) no
C22 C23 C24 O5 156.5(2) no
O3 C23 C24 C25 -157.1(3) no
C22 C23 C24 C25 85.6(3) ?
C24 O5 C25 C26 113.0(3) no
C24 O5 C25 C27 -111.7(3) no
C23 C24 C25 O5 104.0(3) no
O5 C24 C25 C26 -100.9(3) no
C23 C24 C25 C26 3.1(4) ?
O5 C24 C25 C27 102.1(3) no
C23 C24 C25 C27 -153.9(3) ?
C23 O3 C31 O4 2.3(4) no
C23 O3 C31 C32 -179.4(2) no

loop_
_cod_related_entry_id
_cod_related_entry_database
_cod_related_entry_code
1 ChemSpider 21174634
